data_4349903
loop_
_publ_author_name
'Bazhin, Denis N.'
'Kudyakova, Yulia S.'
'Bogomyakov, Artem S.'
'Slepukhin, Pavel A.'
'Kim, Grigory A.'
'Burgart, Yanina V.'
'Saloutin, Victor I.'

_publ_section_title
;
 Dinuclear lanthanide--lithium complexes based on fluorinated
 \b-diketonate with acetal group: magnetism and effect of crystal packing
 on mechanoluminescence
;
_journal_issue 1
_journal_name_full 'Inorganic Chemistry Frontiers'
_journal_page_first 40
_journal_paper_doi 10.1039/C8QI00772A
_journal_volume 6
_journal_year 2019
_chemical_formula_moiety 'C32 H42 Dy F12 Li O17'
_chemical_formula_sum 'C32 H42 Dy F12 Li O17'
_chemical_formula_weight 1096.10
_space_group_crystal_system monoclinic
_space_group_IT_number 14
_space_group_name_Hall '-P 2ybc'
_space_group_name_H-M_alt 'P 1 21/c 1'
_atom_sites_solution_hydrogens geom
_atom_sites_solution_primary direct
_atom_sites_solution_secondary difmap
_audit_creation_date 2016-06-09
_audit_creation_method
;
  Olex2 1.2-ac2
  (compiled 2012.03.27 svn.r2268, GUI svn.r4156)
;
_audit_update_record
;
2018-07-12 deposited with the CCDC.
2018-09-18 downloaded from the CCDC.
;
_cell_angle_alpha 90.00
_cell_angle_beta 94.1377(19)
_cell_angle_gamma 90.00
_cell_formula_units_Z 4
_cell_length_a 17.0892(3)
_cell_length_b 11.9719(2)
_cell_length_c 22.2112(5)
_cell_measurement_reflns_used 9571
_cell_measurement_temperature 295(2)
_cell_measurement_theta_max 30.5130
_cell_measurement_theta_min 2.4060
_cell_volume 4532.35(15)
_computing_cell_refinement
;
CrysAlisPro, Agilent Technologies,
Version 1.171.36.28 (release 01-02-2013 CrysAlis171 .NET)
(compiled Feb  1 2013,16:14:44)
;
_computing_data_collection
;
CrysAlisPro, Agilent Technologies,
Version 1.171.36.28 (release 01-02-2013 CrysAlis171 .NET)
(compiled Feb  1 2013,16:14:44)
;
_computing_data_reduction
;
CrysAlisPro, Agilent Technologies,
Version 1.171.36.28 (release 01-02-2013 CrysAlis171 .NET)
(compiled Feb  1 2013,16:14:44)
;
_computing_molecular_graphics
;
O. V. Dolomanov, L. J. Bourhis, R. J. Gildea, J. A. K. Howard and H. Puschmann,
OLEX2: a complete structure solution, refinement and analysis program.
J. Appl. Cryst. (2009). 42, 339-341.
;
_computing_publication_material
;
O. V. Dolomanov, L. J. Bourhis, R. J. Gildea, J. A. K. Howard and H. Puschmann,
OLEX2: a complete structure solution, refinement and analysis program.
J. Appl. Cryst. (2009). 42, 339-341.
;
_computing_structure_refinement
;
SHELXL, G.M. Sheldrick, Acta Cryst.
(2008). A64, 112-122
;
_computing_structure_solution
;
SHELXS, G.M. Sheldrick, Acta Cryst.
(2008). A64, 112-122
;
_diffrn_ambient_temperature 295(2)
_diffrn_detector_area_resol_mean 15.9555
_diffrn_measured_fraction_theta_full 0.999
_diffrn_measured_fraction_theta_max 0.869
_diffrn_measurement_details
;
#__ type_ start__ end____ width___ exp.time_
  1 omega  -68.00  -35.00   1.0000   19.2600
omega____ theta____ kappa____ phi______ frames
    -      -20.7924 -178.0000  -30.0000 33

#__ type_ start__ end____ width___ exp.time_
  2 omega  -25.00    0.00   1.0000   19.2600
omega____ theta____ kappa____ phi______ frames
    -      -20.7924  -99.0000  120.0000 25

#__ type_ start__ end____ width___ exp.time_
  3 omega  -25.00    0.00   1.0000   19.2600
omega____ theta____ kappa____ phi______ frames
    -      -20.7924  -99.0000  -60.0000 25

#__ type_ start__ end____ width___ exp.time_
  4 omega    0.00   91.00   1.0000   19.2600
omega____ theta____ kappa____ phi______ frames
    -       23.2924   38.0000  -60.0000 91

#__ type_ start__ end____ width___ exp.time_
  5 omega  -46.00   44.00   1.0000   19.2600
omega____ theta____ kappa____ phi______ frames
    -       23.2924  -38.0000  120.0000 90
;
_diffrn_measurement_device_type 'Xcalibur, Eos'
_diffrn_measurement_method '\w scans'
_diffrn_orient_matrix_UB_11 0.0356457000
_diffrn_orient_matrix_UB_12 0.0223428000
_diffrn_orient_matrix_UB_13 0.0132120000
_diffrn_orient_matrix_UB_21 -0.0015483000
_diffrn_orient_matrix_UB_22 0.0429832000
_diffrn_orient_matrix_UB_23 -0.0220423000
_diffrn_orient_matrix_UB_31 -0.0214141000
_diffrn_orient_matrix_UB_32 0.0341427000
_diffrn_orient_matrix_UB_33 0.0190837000
_diffrn_radiation_monochromator graphite
_diffrn_radiation_type 'Mo K\a'
_diffrn_radiation_wavelength 0.7107
_diffrn_reflns_av_R_equivalents 0.0295
_diffrn_reflns_av_unetI/netI 0.0440
_diffrn_reflns_limit_h_max 23
_diffrn_reflns_limit_h_min -23
_diffrn_reflns_limit_k_max 16
_diffrn_reflns_limit_k_min -14
_diffrn_reflns_limit_l_max 13
_diffrn_reflns_limit_l_min -31
_diffrn_reflns_number 26513
_diffrn_reflns_theta_full 26.00
_diffrn_reflns_theta_max 30.90
_diffrn_reflns_theta_min 2.24
_diffrn_source 'Enhance (Mo) X-ray Source'
_exptl_absorpt_coefficient_mu 1.762
_exptl_absorpt_correction_T_max 1.00000
_exptl_absorpt_correction_T_min 0.86059
_exptl_absorpt_correction_type multi-scan
_exptl_absorpt_process_details
;
CrysAlisPro, Agilent Technologies,
Version 1.171.36.28 (release 01-02-2013 CrysAlis171 .NET)
(compiled Feb  1 2013,16:14:44)
Empirical absorption correction using spherical harmonics,
 implemented in SCALE3 ABSPACK scaling algorithm.
;
_exptl_crystal_colour '? colourless'
_exptl_crystal_colour_primary colourless
_exptl_crystal_density_diffrn 1.606
_exptl_crystal_density_method 'not measured'
_exptl_crystal_description prism
_exptl_crystal_F_000 2188
_exptl_crystal_preparation Luminescent
_exptl_crystal_recrystallization_method 'Re-crystallisation from solvent: ethanol'
_exptl_crystal_size_max 0.25
_exptl_crystal_size_mid 0.2
_exptl_crystal_size_min 0.15
_refine_diff_density_max 0.754
_refine_diff_density_min -0.603
_refine_diff_density_rms 0.084
_refine_ls_extinction_method none
_refine_ls_goodness_of_fit_ref 0.997
_refine_ls_hydrogen_treatment mixed
_refine_ls_matrix_type full
_refine_ls_number_parameters 751
_refine_ls_number_reflns 12473
_refine_ls_number_restraints 252
_refine_ls_restrained_S_all 1.021
_refine_ls_R_factor_all 0.0545
_refine_ls_R_factor_gt 0.0336
_refine_ls_shift/su_max 0.001
_refine_ls_shift/su_mean 0.000
_refine_ls_structure_factor_coef Fsqd
_refine_ls_weighting_details 'calc w=1/[\s^2^(Fo^2^)+(0.0550P)^2^+0.0000P] where P=(Fo^2^+2Fc^2^)/3'
_refine_ls_weighting_scheme calc
_refine_ls_wR_factor_gt 0.0856
_refine_ls_wR_factor_ref 0.0987
_reflns_number_gt 9424
_reflns_number_total 12473
_reflns_threshold_expression >2sigma(I)
_cod_data_source_file c8qi00772a5.cif
_cod_data_source_block exp_1000
_cod_original_cell_volume 4532.35(16)
_cod_database_code 4349903
_reflns_odcompleteness_completeness 99.95
_reflns_odcompleteness_iscentric 1
_reflns_odcompleteness_theta 28.22

loop_
_space_group_symop_id
_space_group_symop_operation_xyz
1 'x, y, z'
2 '-x, y+1/2, -z+1/2'
3 '-x, -y, -z'
4 'x, -y-1/2, z-1/2'

loop_
_atom_site_label
_atom_site_type_symbol
_atom_site_fract_x
_atom_site_fract_y
_atom_site_fract_z
_atom_site_U_iso_or_equiv
_atom_site_adp_type
_atom_site_occupancy
_atom_site_symmetry_multiplicity
_atom_site_calc_flag
_atom_site_refinement_flags
_atom_site_disorder_assembly
_atom_site_disorder_group
Dy1 Dy 0.231540(8) 0.661014(11) 0.101871(6) 0.03507(6) Uani 1 1 d . C .
F1 F -0.0456(12) 0.6622(19) 0.1362(14) 0.117(2) Uani 0.30 1 d PU A 1
F2 F -0.0187(11) 0.7237(19) 0.2132(11) 0.158(8) Uani 0.30 1 d PU A 1
F3 F -0.0516(8) 0.5602(16) 0.2017(10) 0.154(7) Uani 0.30 1 d PU A 1
F4 F -0.0556(4) 0.6146(7) 0.1315(5) 0.117(2) Uani 0.70 1 d PU A 2
F5 F -0.0129(3) 0.7648(5) 0.1761(3) 0.119(2) Uani 0.70 1 d PU A 2
F6 F -0.0411(3) 0.6277(8) 0.2306(3) 0.122(3) Uani 0.70 1 d PU A 2
F7 F 0.1691(7) 0.9200(7) 0.2667(5) 0.184(4) Uani 0.70 1 d PU B 1
F8 F 0.1848(6) 1.0297(6) 0.1890(4) 0.151(3) Uani 0.70 1 d PU B 1
F9 F 0.2659(5) 1.0265(7) 0.2644(5) 0.135(3) Uani 0.70 1 d PU B 1
F10 F 0.2479(17) 0.963(2) 0.2879(8) 0.181(10) Uani 0.30 1 d PDU B 2
F11 F 0.1570(10) 0.9728(16) 0.2193(9) 0.114(5) Uani 0.30 1 d PU B 2
F12 F 0.2686(14) 1.0630(12) 0.2117(12) 0.167(7) Uani 0.30 1 d PU B 2
F13 F 0.30443(18) 1.0662(2) -0.01616(16) 0.1195(13) Uani 1 1 d U . .
F14 F 0.3428(2) 1.0296(3) 0.07097(16) 0.1276(13) Uani 1 1 d U . .
F15 F 0.39512(18) 0.9492(2) 0.0041(2) 0.1417(15) Uani 1 1 d U . .
F16 F 0.5826(7) 0.3429(9) 0.0263(8) 0.137(5) Uani 0.50 1 d PU C 1
F17 F 0.5279(9) 0.2292(12) 0.0755(5) 0.117(4) Uani 0.50 1 d PU C 1
F18 F 0.4895(7) 0.2414(13) -0.0124(6) 0.138(5) Uani 0.50 1 d PU C 1
F19 F 0.4899(7) 0.1985(8) 0.0530(8) 0.130(5) Uani 0.50 1 d PU C 2
F20 F 0.5252(8) 0.2992(10) -0.0203(4) 0.111(4) Uani 0.50 1 d PU C 2
F21 F 0.5831(6) 0.3069(12) 0.0648(7) 0.125(4) Uani 0.50 1 d PU C 2
O1 O 0.15201(14) 0.72303(19) 0.02011(10) 0.0535(6) Uani 1 1 d . C .
O2 O 0.29327(14) 0.80975(19) 0.05585(11) 0.0531(6) Uani 1 1 d . . .
O3 O 0.32678(12) 0.53716(17) 0.07365(9) 0.0418(5) Uani 1 1 d . . .
O4 O 0.18440(12) 0.49487(17) 0.04183(10) 0.0494(5) Uani 1 1 d . . .
O5 O 0.10427(13) 0.64780(18) 0.13056(11) 0.0465(5) Uani 1 1 d . . .
O6 O 0.23273(12) 0.53637(18) 0.18441(10) 0.0457(5) Uani 1 1 d . . .
O7 O 0.21836(15) 0.8053(2) 0.17006(12) 0.0601(7) Uani 1 1 d . . .
O8 O 0.35567(13) 0.69201(17) 0.15526(10) 0.0437(5) Uani 1 1 d . . .
O9 O 0.40415(15) 0.4697(2) 0.20019(12) 0.0713(8) Uani 1 1 d . . .
H9A H 0.3974 0.4011 0.1893 0.107 Uiso 1 1 d R C .
H9B H 0.3628 0.4920 0.2167 0.107 Uiso 1 1 d R . .
O10 O 0.50247(14) 0.6788(2) 0.16312(13) 0.0624(7) Uani 1 1 d . . .
O11 O 0.48582(14) 0.4664(2) 0.08411(12) 0.0626(7) Uani 1 1 d . . .
O12 O 0.2153(3) 0.3150(4) 0.0131(3) 0.0599(12) Uani 0.60 1 d P C 1
O13 O 0.2251(5) 0.3702(9) -0.0300(4) 0.077(2) Uani 0.40 1 d PDU C 2
O14 O 0.0075(3) 0.7598(4) -0.0353(2) 0.0467(10) Uani 0.50 1 d P D 1
O15 O 0.0421(5) 0.7300(6) -0.0772(4) 0.092(2) Uani 0.50 1 d PDU E 2
O16 O 0.06040(16) 0.9194(2) -0.07795(12) 0.0690(8) Uani 1 1 d . . .
O17 O 0.29314(14) 0.4687(2) 0.29595(12) 0.0635(7) Uani 1 1 d . A .
O18 O 0.16500(15) 0.4266(2) 0.31723(11) 0.0588(6) Uani 1 1 d . A .
O19 O 0.5121(3) 0.7974(6) 0.2423(3) 0.0759(17) Uani 0.50 1 d P B 1
O20 O 0.5096(3) 0.8626(4) 0.2015(2) 0.0551(13) Uani 0.50 1 d P B 2
C1 C -0.0104(3) 0.6508(5) 0.1805(2) 0.0848(17) Uani 1 1 d . . .
C2 C 0.07498(19) 0.6127(3) 0.17629(16) 0.0502(8) Uani 1 1 d . A .
C3 C 0.1079(2) 0.5470(3) 0.22200(17) 0.0626(10) Uani 1 1 d . . .
H3 H 0.0776 0.5264 0.2533 0.075 Uiso 1 1 calc R A .
C4 C 0.18636(18) 0.5096(3) 0.22298(14) 0.0447(7) Uani 1 1 d . A .
C5 C 0.2192(2) 0.4309(3) 0.27293(17) 0.0542(9) Uani 1 1 d . . .
C6 C 0.2332(3) 0.3156(4) 0.2448(2) 0.0808(14) Uani 1 1 d . A .
H6A H 0.2672 0.3237 0.2125 0.121 Uiso 1 1 calc R . .
H6B H 0.1839 0.2847 0.2293 0.121 Uiso 1 1 calc R . .
H6C H 0.2571 0.2667 0.2750 0.121 Uiso 1 1 calc R . .
C7 C 0.1842(3) 0.3540(3) 0.36732(19) 0.0729(12) Uani 1 1 d . . .
H7A H 0.1728 0.2782 0.3556 0.109 Uiso 1 1 calc R A .
H7B H 0.1536 0.3742 0.4003 0.109 Uiso 1 1 calc R . .
H7C H 0.2390 0.3610 0.3797 0.109 Uiso 1 1 calc R . .
C8 C 0.2903(3) 0.5756(4) 0.32230(19) 0.0783(13) Uani 1 1 d . . .
H8A H 0.2781 0.6302 0.2914 0.117 Uiso 1 1 calc R A .
H8B H 0.3404 0.5927 0.3427 0.117 Uiso 1 1 calc R . .
H8C H 0.2507 0.5768 0.3508 0.117 Uiso 1 1 calc R . .
C9 C 0.5146(3) 0.2982(5) 0.0357(2) 0.0712(12) Uani 1 1 d . . .
C10 C 0.4564(2) 0.3897(3) 0.05366(16) 0.0540(8) Uani 1 1 d . C .
C11 C 0.3784(2) 0.3736(3) 0.03323(18) 0.0621(10) Uani 1 1 d . . .
H11 H 0.3659 0.3096 0.0108 0.074 Uiso 1 1 calc R C .
C12 C 0.31858(19) 0.4459(3) 0.04393(15) 0.0467(7) Uani 1 1 d . C .
C14 C 0.2125(17) 0.297(2) 0.0588(14) 0.083(7) Uani 0.40 1 d PU C 2
H14A H 0.1895 0.3130 0.0960 0.125 Uiso 0.40 1 calc PR C 2
H14B H 0.2585 0.2519 0.0668 0.125 Uiso 0.40 1 calc PR C 2
H14C H 0.1753 0.2574 0.0323 0.125 Uiso 0.40 1 calc PR C 2
C15 C 0.243(3) 0.473(2) -0.0642(13) 0.100(10) Uani 0.40 1 d PDU C 2
H15A H 0.2015 0.4859 -0.0952 0.150 Uiso 0.40 1 calc PR C 2
H15B H 0.2916 0.4641 -0.0822 0.150 Uiso 0.40 1 calc PR C 2
H15C H 0.2461 0.5358 -0.0371 0.150 Uiso 0.40 1 calc PR C 2
C16 C 0.1021(2) 0.4797(3) 0.0234(2) 0.0673(11) Uani 1 1 d . . .
H16A H 0.0708 0.5172 0.0514 0.101 Uiso 1 1 calc R . .
H16B H 0.0898 0.4014 0.0229 0.101 Uiso 1 1 calc R . .
H16C H 0.0910 0.5103 -0.0162 0.101 Uiso 1 1 calc R . .
C17 C 0.2375(7) 0.4267(9) 0.0095(4) 0.048(2) Uani 0.60 1 d PDU C 1
C20 C 0.3281(2) 0.9817(3) 0.0174(2) 0.0657(11) Uani 1 1 d . . .
C21 C 0.26875(19) 0.8878(3) 0.02172(16) 0.0478(8) Uani 1 1 d . . .
C22 C 0.1982(2) 0.8953(3) -0.01149(17) 0.0581(9) Uani 1 1 d . . .
H22 H 0.1867 0.9590 -0.0344 0.070 Uiso 1 1 calc R . .
C23 C 0.1428(2) 0.8082(3) -0.01149(15) 0.0492(8) Uani 1 1 d . . .
C24 C 0.0748(7) 0.8054(10) -0.0601(5) 0.044(2) Uani 0.50 1 d PDU D 1
C25 C 0.0863(19) 0.731(3) -0.1140(13) 0.095(4) Uani 0.50 1 d PDU D 1
H25A H 0.0931 0.6552 -0.1007 0.143 Uiso 0.50 1 calc PR D 1
H25B H 0.1319 0.7549 -0.1332 0.143 Uiso 0.50 1 calc PR D 1
H25C H 0.0410 0.7361 -0.1421 0.143 Uiso 0.50 1 calc PR D 1
C26 C -0.0146(17) 0.812(2) 0.0179(9) 0.071(3) Uani 0.50 1 d PU D 1
H26A H -0.0212 0.8907 0.0109 0.107 Uiso 0.50 1 calc PR D 1
H26B H 0.0255 0.8002 0.0498 0.107 Uiso 0.50 1 calc PR D 1
H26C H -0.0631 0.7806 0.0292 0.107 Uiso 0.50 1 calc PR D 1
C27 C -0.0069(3) 0.9409(4) -0.1179(2) 0.0945(16) Uani 1 1 d . D .
H27A H -0.0112 0.8844 -0.1486 0.142 Uiso 1 1 calc R . .
H27B H -0.0018 1.0128 -0.1363 0.142 Uiso 1 1 calc R . .
H27C H -0.0530 0.9399 -0.0956 0.142 Uiso 1 1 calc R . .
C28 C 0.0572(8) 0.8241(12) -0.0435(6) 0.059(3) Uani 0.50 1 d PU E 2
C29 C -0.0067(17) 0.825(3) 0.0010(9) 0.071(3) Uani 0.50 1 d PU E 2
H29A H -0.0570 0.8161 -0.0205 0.107 Uiso 0.50 1 calc PR E 2
H29B H -0.0053 0.8954 0.0222 0.107 Uiso 0.50 1 calc PR E 2
H29C H 0.0021 0.7655 0.0294 0.107 Uiso 0.50 1 calc PR E 2
C30 C 0.0997(19) 0.715(3) -0.1212(14) 0.095(4) Uani 0.50 1 d PDU E 2
H30A H 0.1031 0.7823 -0.1446 0.143 Uiso 0.50 1 calc PR E 2
H30B H 0.0843 0.6541 -0.1475 0.143 Uiso 0.50 1 calc PR E 2
H30C H 0.1499 0.6993 -0.1008 0.143 Uiso 0.50 1 calc PR E 2
C31 C 0.2230(4) 0.9639(6) 0.2304(4) 0.110(2) Uani 1 1 d D . .
C32 C 0.2650(3) 0.8659(3) 0.20047(19) 0.0640(10) Uani 1 1 d . B .
C33 C 0.3450(3) 0.8573(3) 0.2097(2) 0.0668(11) Uani 1 1 d . . .
H33 H 0.3721 0.9115 0.2328 0.080 Uiso 1 1 calc R B .
C34 C 0.3868(2) 0.7708(3) 0.18583(15) 0.0499(8) Uani 1 1 d . B .
C37 C 0.5036(18) 0.9115(14) 0.1434(13) 0.071(3) Uani 0.50 1 d P B 2
H37A H 0.4598 0.8797 0.1199 0.107 Uiso 0.50 1 calc PR B 2
H37B H 0.5509 0.8973 0.1238 0.107 Uiso 0.50 1 calc PR B 2
H37C H 0.4962 0.9906 0.1470 0.107 Uiso 0.50 1 calc PR B 2
C38 C 0.4810(6) 0.7815(10) 0.1850(4) 0.054(3) Uani 0.50 1 d PDU B 1
C39 C 0.5090(17) 0.8769(14) 0.1478(13) 0.071(3) Uani 0.50 1 d PDU B 1
H39A H 0.5634 0.8912 0.1591 0.107 Uiso 0.50 1 calc PR B 1
H39B H 0.4788 0.9425 0.1550 0.107 Uiso 0.50 1 calc PR B 1
H39C H 0.5027 0.8577 0.1058 0.107 Uiso 0.50 1 calc PR B 1
C41 C 0.5847(3) 0.6585(4) 0.1641(3) 0.120(3) Uani 1 1 d . C .
H41A H 0.6094 0.7180 0.1436 0.181 Uiso 1 1 calc R . .
H41B H 0.5939 0.5890 0.1442 0.181 Uiso 1 1 calc R . .
H41C H 0.6063 0.6548 0.2052 0.181 Uiso 1 1 calc R . .
Li1 Li 0.4220(3) 0.5622(5) 0.1317(3) 0.0502(13) Uani 1 1 d . C .
C19 C 0.2343(12) 0.4029(15) 0.0300(6) 0.056(4) Uani 0.40 1 d PU C 2
C1A C 0.2125(13) 0.2724(14) 0.0739(8) 0.081(4) Uani 0.60 1 d PU C 1
H1AA H 0.2113 0.1922 0.0729 0.121 Uiso 0.60 1 calc PR C 1
H1AB H 0.1662 0.2998 0.0910 0.121 Uiso 0.60 1 calc PR C 1
H1AC H 0.2581 0.2969 0.0980 0.121 Uiso 0.60 1 calc PR C 1
C13 C 0.4982(14) 0.7030(19) 0.2775(13) 0.090(7) Uani 0.50 1 d PU B 1
H13A H 0.5260 0.6401 0.2627 0.134 Uiso 0.50 1 calc PR B 1
H13B H 0.4430 0.6870 0.2751 0.134 Uiso 0.50 1 calc PR B 1
H13C H 0.5162 0.7172 0.3187 0.134 Uiso 0.50 1 calc PR B 1
C18 C 0.4720(7) 0.7573(9) 0.2081(4) 0.052(2) Uani 0.50 1 d PU B 2
C1B C 0.4814(12) 0.7316(18) 0.2799(11) 0.075(5) Uani 0.50 1 d PU B 2
H1BA H 0.4755 0.6529 0.2865 0.112 Uiso 0.50 1 calc PR B 2
H1BB H 0.4418 0.7715 0.2997 0.112 Uiso 0.50 1 calc PR B 2
H1BC H 0.5323 0.7552 0.2960 0.112 Uiso 0.50 1 calc PR B 2
C1C C 0.2372(13) 0.4503(16) -0.0582(8) 0.077(4) Uani 0.60 1 d PDU C 1
H1CA H 0.1841 0.4519 -0.0755 0.115 Uiso 0.60 1 calc PR C 1
H1CB H 0.2657 0.3926 -0.0772 0.115 Uiso 0.60 1 calc PR C 1
H1CC H 0.2616 0.5212 -0.0644 0.115 Uiso 0.60 1 calc PR C 1

loop_
_atom_site_aniso_label
_atom_site_aniso_U_11
_atom_site_aniso_U_22
_atom_site_aniso_U_33
_atom_site_aniso_U_23
_atom_site_aniso_U_13
_atom_site_aniso_U_12
Dy1 0.03077(8) 0.03310(8) 0.04061(8) -0.00187(5) -0.00236(5) 0.00160(5)
F1 0.040(3) 0.166(8) 0.139(4) -0.031(6) -0.029(2) 0.000(4)
F2 0.120(11) 0.167(15) 0.190(15) -0.070(13) 0.039(11) 0.065(11)
F3 0.048(6) 0.199(14) 0.220(16) 0.023(12) 0.052(9) -0.020(8)
F4 0.040(3) 0.166(8) 0.139(4) -0.031(6) -0.029(2) 0.000(4)
F5 0.076(3) 0.102(4) 0.184(6) 0.030(4) 0.039(4) 0.050(3)
F6 0.062(3) 0.201(7) 0.107(4) 0.061(5) 0.044(3) 0.047(4)
F7 0.199(8) 0.162(6) 0.208(8) -0.068(6) 0.137(7) 0.003(6)
F8 0.159(7) 0.100(5) 0.185(7) -0.038(4) -0.037(6) 0.080(5)
F9 0.137(5) 0.099(5) 0.167(7) -0.097(5) -0.016(6) 0.019(4)
F10 0.205(17) 0.190(17) 0.155(14) -0.097(13) 0.062(12) 0.020(14)
F11 0.094(9) 0.116(11) 0.134(11) -0.058(9) 0.013(8) 0.052(8)
F12 0.193(15) 0.092(9) 0.222(15) -0.051(10) 0.044(13) 0.050(9)
F13 0.103(2) 0.0796(17) 0.166(3) 0.0622(19) -0.054(2) -0.0382(16)
F14 0.161(3) 0.089(2) 0.126(3) 0.0004(19) -0.031(2) -0.054(2)
F15 0.071(2) 0.0805(18) 0.282(5) 0.017(2) 0.065(2) -0.0128(16)
F16 0.094(7) 0.122(6) 0.205(12) 0.012(8) 0.085(8) 0.042(5)
F17 0.136(10) 0.119(9) 0.100(5) 0.021(6) 0.032(6) 0.079(7)
F18 0.124(8) 0.161(10) 0.125(9) -0.093(8) -0.022(6) 0.074(6)
F19 0.100(7) 0.055(4) 0.240(15) 0.009(6) 0.051(7) 0.025(4)
F20 0.135(9) 0.128(7) 0.075(5) -0.001(5) 0.045(6) 0.070(6)
F21 0.058(5) 0.146(9) 0.166(9) -0.054(7) -0.028(6) 0.050(5)
O1 0.0514(14) 0.0494(13) 0.0574(14) 0.0142(11) -0.0130(11) -0.0100(11)
O2 0.0415(13) 0.0499(13) 0.0664(15) 0.0165(12) -0.0066(11) -0.0028(10)
O3 0.0357(11) 0.0383(11) 0.0505(12) -0.0122(9) -0.0032(9) 0.0021(9)
O4 0.0307(10) 0.0479(13) 0.0681(14) -0.0186(11) -0.0065(10) 0.0004(9)
O5 0.0334(11) 0.0537(13) 0.0519(13) 0.0072(10) 0.0004(9) 0.0058(9)
O6 0.0368(11) 0.0494(12) 0.0514(12) 0.0091(10) 0.0070(9) 0.0098(10)
O7 0.0470(14) 0.0578(14) 0.0756(17) -0.0286(13) 0.0054(12) 0.0045(12)
O8 0.0392(11) 0.0396(10) 0.0504(12) -0.0117(10) -0.0106(9) 0.0021(9)
O9 0.0565(16) 0.0783(18) 0.0801(18) 0.0226(15) 0.0129(13) 0.0265(14)
O10 0.0362(13) 0.0710(17) 0.0776(18) -0.0177(13) -0.0118(12) -0.0013(11)
O11 0.0401(13) 0.0714(16) 0.0759(17) -0.0192(14) 0.0020(12) 0.0082(12)
O12 0.056(3) 0.041(3) 0.081(3) -0.020(3) -0.006(3) -0.005(2)
O13 0.067(5) 0.086(5) 0.076(5) -0.038(5) -0.015(4) 0.014(4)
O14 0.040(2) 0.056(3) 0.044(3) -0.003(2) -0.003(2) -0.007(2)
O15 0.105(5) 0.075(4) 0.091(5) 0.000(4) -0.037(4) -0.005(4)
O16 0.0614(17) 0.0678(16) 0.0736(17) 0.0253(14) -0.0249(14) -0.0026(13)
O17 0.0453(14) 0.0788(18) 0.0650(15) 0.0105(14) -0.0056(11) 0.0001(13)
O18 0.0501(14) 0.0710(16) 0.0551(14) 0.0203(12) 0.0018(11) -0.0053(12)
O19 0.065(4) 0.091(4) 0.068(4) -0.028(4) -0.015(3) -0.018(3)
O20 0.053(3) 0.056(3) 0.053(3) -0.002(3) -0.018(2) -0.023(2)
C1 0.038(2) 0.146(5) 0.071(3) 0.035(3) 0.006(2) 0.021(3)
C2 0.0338(16) 0.062(2) 0.0548(19) 0.0026(17) 0.0033(14) 0.0067(15)
C3 0.0379(18) 0.090(3) 0.061(2) 0.027(2) 0.0074(15) 0.0095(18)
C4 0.0393(16) 0.0461(17) 0.0484(17) 0.0033(14) 0.0016(13) 0.0036(13)
C5 0.0450(19) 0.060(2) 0.057(2) 0.0116(17) -0.0022(16) -0.0040(16)
C6 0.097(4) 0.062(3) 0.083(3) 0.013(2) -0.003(3) 0.020(2)
C7 0.073(3) 0.084(3) 0.060(2) 0.029(2) -0.006(2) -0.015(2)
C8 0.085(3) 0.079(3) 0.070(3) -0.005(2) -0.004(2) -0.023(2)
C9 0.061(3) 0.084(3) 0.069(3) -0.013(3) 0.008(2) 0.030(2)
C10 0.051(2) 0.055(2) 0.056(2) -0.0092(17) 0.0078(16) 0.0167(17)
C11 0.055(2) 0.056(2) 0.073(3) -0.0252(19) -0.0023(19) 0.0129(18)
C12 0.0410(17) 0.0432(17) 0.0553(19) -0.0132(15) -0.0007(14) 0.0014(13)
C14 0.056(8) 0.066(11) 0.125(18) 0.031(11) -0.019(11) -0.017(7)
C15 0.112(17) 0.132(18) 0.053(9) 0.001(10) -0.025(9) 0.002(13)
C16 0.0357(18) 0.064(2) 0.099(3) -0.019(2) -0.0116(18) -0.0096(16)
C17 0.043(3) 0.045(4) 0.055(5) -0.022(4) -0.006(4) 0.003(3)
C20 0.054(2) 0.055(2) 0.086(3) 0.018(2) -0.015(2) -0.0115(18)
C21 0.0410(17) 0.0420(17) 0.060(2) 0.0072(16) -0.0015(15) -0.0010(14)
C22 0.052(2) 0.050(2) 0.069(2) 0.0172(18) -0.0165(18) -0.0041(16)
C23 0.0464(19) 0.0502(18) 0.0490(18) 0.0017(16) -0.0116(14) -0.0055(15)
C24 0.041(5) 0.045(5) 0.046(5) -0.002(4) -0.004(3) -0.004(4)
C25 0.100(9) 0.116(9) 0.068(6) -0.016(5) -0.006(5) 0.031(7)
C26 0.066(6) 0.082(6) 0.064(10) 0.013(7) -0.005(7) 0.005(4)
C27 0.084(3) 0.108(4) 0.084(3) 0.029(3) -0.045(3) -0.002(3)
C28 0.057(6) 0.057(6) 0.060(6) -0.003(5) -0.015(5) 0.008(5)
C29 0.066(6) 0.082(6) 0.064(10) 0.013(7) -0.005(7) 0.005(4)
C30 0.100(9) 0.116(9) 0.068(6) -0.016(5) -0.006(5) 0.031(7)
C31 0.083(4) 0.106(5) 0.141(6) -0.075(5) 0.001(4) 0.012(4)
C32 0.066(3) 0.055(2) 0.071(3) -0.0271(19) 0.000(2) 0.0027(19)
C33 0.060(2) 0.060(2) 0.080(3) -0.036(2) -0.001(2) -0.0050(18)
C34 0.0480(19) 0.0441(18) 0.0553(19) -0.0121(15) -0.0126(15) -0.0006(14)
C37 0.073(4) 0.060(9) 0.079(5) 0.005(7) -0.007(3) -0.016(8)
C38 0.042(4) 0.066(6) 0.053(5) -0.014(5) -0.006(4) -0.005(4)
C39 0.073(4) 0.060(9) 0.079(5) 0.005(7) -0.007(3) -0.016(8)
C41 0.035(2) 0.117(4) 0.204(7) -0.045(4) -0.027(3) 0.012(2)
Li1 0.039(3) 0.050(3) 0.060(3) -0.006(3) -0.008(2) 0.005(2)
C19 0.058(6) 0.057(8) 0.053(7) -0.013(6) -0.006(6) 0.002(5)
C1A 0.089(7) 0.064(7) 0.087(8) 0.019(6) -0.002(6) -0.014(6)
C13 0.106(14) 0.087(12) 0.078(9) -0.012(9) 0.024(9) -0.018(9)
C18 0.044(4) 0.053(5) 0.055(5) 0.000(4) -0.013(4) -0.011(3)
C1B 0.065(8) 0.073(10) 0.082(10) 0.012(7) -0.027(7) -0.017(7)
C1C 0.064(6) 0.080(7) 0.084(10) -0.003(6) -0.014(6) -0.015(6)

loop_
_atom_type_symbol
_atom_type_description
_atom_type_scat_dispersion_real
_atom_type_scat_dispersion_imag
_atom_type_scat_source
C C 0.0033 0.0016 'International Tables Vol C Tables 4.2.6.8 and 6.1.1.4'
H H 0.0000 0.0000 'International Tables Vol C Tables 4.2.6.8 and 6.1.1.4'
Dy Dy -0.1892 4.4098 'International Tables Vol C Tables 4.2.6.8 and 6.1.1.4'
F F 0.0171 0.0103 'International Tables Vol C Tables 4.2.6.8 and 6.1.1.4'
Li Li -0.0003 0.0001 'International Tables Vol C Tables 4.2.6.8 and 6.1.1.4'
O O 0.0106 0.0060 'International Tables Vol C Tables 4.2.6.8 and 6.1.1.4'

loop_
_geom_angle_atom_site_label_1
_geom_angle_atom_site_label_2
_geom_angle_atom_site_label_3
_geom_angle
O1 Dy1 O5 74.18(8)
O1 Dy1 O7 101.22(9)
O5 Dy1 O7 74.56(9)
O1 Dy1 O3 112.16(8)
O5 Dy1 O3 136.18(7)
O7 Dy1 O3 139.05(8)
O1 Dy1 O2 70.77(8)
O5 Dy1 O2 129.32(8)
O7 Dy1 O2 77.68(10)
O3 Dy1 O2 91.21(8)
O1 Dy1 O6 141.66(8)
O5 Dy1 O6 72.48(7)
O7 Dy1 O6 87.68(9)
O3 Dy1 O6 80.74(7)
O2 Dy1 O6 147.14(8)
O1 Dy1 O8 142.45(8)
O5 Dy1 O8 133.92(8)
O7 Dy1 O8 71.58(8)
O3 Dy1 O8 67.52(7)
O2 Dy1 O8 71.70(8)
O6 Dy1 O8 75.80(8)
O1 Dy1 O4 71.78(7)
O5 Dy1 O4 79.58(7)
O7 Dy1 O4 154.14(8)
O3 Dy1 O4 63.40(7)
O2 Dy1 O4 120.73(8)
O6 Dy1 O4 84.01(8)
O8 Dy1 O4 129.15(7)
O1 Dy1 Li1 138.36(12)
O5 Dy1 Li1 143.93(11)
O7 Dy1 Li1 105.22(11)
O3 Dy1 Li1 33.91(10)
O2 Dy1 Li1 84.09(11)
O6 Dy1 Li1 71.47(11)
O8 Dy1 Li1 34.12(10)
O4 Dy1 Li1 95.27(10)
C23 O1 Dy1 138.7(2)
C21 O2 Dy1 133.5(2)
C12 O3 Li1 120.5(3)
C12 O3 Dy1 129.21(19)
Li1 O3 Dy1 106.30(18)
C19 O4 C16 115.6(8)
C19 O4 C17 21.7(7)
C16 O4 C17 114.8(5)
C19 O4 Dy1 122.6(8)
C16 O4 Dy1 121.4(2)
C17 O4 Dy1 121.6(4)
C2 O5 Dy1 133.8(2)
C4 O6 Dy1 136.3(2)
C32 O7 Dy1 134.6(3)
C34 O8 Li1 119.7(3)
C34 O8 Dy1 135.4(2)
Li1 O8 Dy1 104.33(17)
Li1 O9 H9A 110.6
Li1 O9 H9B 109.8
H9A O9 H9B 108.5
C38 O10 C41 115.6(5)
C38 O10 C18 24.4(5)
C41 O10 C18 119.2(5)
C38 O10 Li1 122.6(5)
C41 O10 Li1 121.8(3)
C18 O10 Li1 113.6(5)
C10 O11 Li1 121.1(3)
C17 O12 C1A 114.8(9)
C19 O13 C15 104.0(16)
C26 O14 C24 115.3(12)
C28 O15 C30 111.1(16)
C28 O16 C27 115.7(7)
C28 O16 C24 21.9(5)
C27 O16 C24 117.2(6)
C5 O17 C8 112.8(3)
C5 O18 C7 116.3(3)
C38 O19 C13 109.8(12)
C37 O20 C18 117.1(11)
F1 C1 F2 112.3(17)
F1 C1 F6 123.7(15)
F2 C1 F6 62.8(12)
F1 C1 F4 25.9(14)
F2 C1 F4 131.3(12)
F6 C1 F4 112.3(7)
F1 C1 F5 78.7(12)
F2 C1 F5 44.4(14)
F6 C1 F5 105.2(7)
F4 C1 F5 104.4(6)
F1 C1 F3 98.1(15)
F2 C1 F3 106.7(14)
F6 C1 F3 45.3(7)
F4 C1 F3 75.6(11)
F5 C1 F3 141.9(8)
F1 C1 C2 115.7(15)
F2 C1 C2 115.0(10)
F6 C1 C2 115.7(4)
F4 C1 C2 110.1(6)
F5 C1 C2 108.4(5)
F3 C1 C2 107.1(8)
O5 C2 C3 129.3(3)
O5 C2 C1 113.0(3)
C3 C2 C1 117.7(3)
C2 C3 C4 122.1(3)
C2 C3 H3 119.0
C4 C3 H3 119.0
O6 C4 C3 123.8(3)
O6 C4 C5 115.9(3)
C3 C4 C5 120.3(3)
O18 C5 O17 112.3(3)
O18 C5 C4 107.7(3)
O17 C5 C4 109.8(3)
O18 C5 C6 112.5(3)
O17 C5 C6 106.0(3)
C4 C5 C6 108.5(3)
C5 C6 H6A 109.5
C5 C6 H6B 109.5
H6A C6 H6B 109.5
C5 C6 H6C 109.5
H6A C6 H6C 109.5
H6B C6 H6C 109.5
O18 C7 H7A 109.5
O18 C7 H7B 109.5
H7A C7 H7B 109.5
O18 C7 H7C 109.5
H7A C7 H7C 109.5
H7B C7 H7C 109.5
O17 C8 H8A 109.5
O17 C8 H8B 109.5
H8A C8 H8B 109.5
O17 C8 H8C 109.5
H8A C8 H8C 109.5
H8B C8 H8C 109.5
F17 C9 F20 133.2(7)
F17 C9 F21 65.1(7)
F20 C9 F21 107.4(8)
F17 C9 F16 105.7(8)
F20 C9 F16 69.5(8)
F21 C9 F16 43.0(6)
F17 C9 F18 105.8(9)
F20 C9 F18 43.1(6)
F21 C9 F18 132.5(7)
F16 C9 F18 108.9(9)
F17 C9 F19 39.7(7)
F20 C9 F19 111.2(9)
F21 C9 F19 102.8(8)
F16 C9 F19 135.7(7)
F18 C9 F19 71.2(8)
F17 C9 C10 112.4(6)
F20 C9 C10 112.6(6)
F21 C9 C10 112.7(5)
F16 C9 C10 110.2(6)
F18 C9 C10 113.5(5)
F19 C9 C10 109.7(6)
O11 C10 C11 129.0(3)
O11 C10 C9 115.3(4)
C11 C10 C9 115.8(3)
O11 C10 Li1 36.73(19)
C11 C10 Li1 93.7(2)
C9 C10 Li1 148.5(3)
C12 C11 C10 124.4(3)
C12 C11 H11 117.8
C10 C11 H11 117.8
O3 C12 C11 124.9(3)
O3 C12 C19 117.1(8)
C11 C12 C19 116.9(8)
O3 C12 C17 116.2(4)
C11 C12 C17 118.1(5)
C19 C12 C17 20.2(6)
C19 C14 H14A 109.5
C19 C14 H14B 109.5
H14A C14 H14B 109.5
C19 C14 H14C 109.5
H14A C14 H14C 109.5
H14B C14 H14C 109.5
O13 C15 H15A 109.5
O13 C15 H15B 109.5
H15A C15 H15B 109.5
O13 C15 H15C 109.5
H15A C15 H15C 109.5
H15B C15 H15C 109.5
O4 C16 H16A 109.5
O4 C16 H16B 109.5
H16A C16 H16B 109.5
O4 C16 H16C 109.5
H16A C16 H16C 109.5
H16B C16 H16C 109.5
O12 C17 O4 109.3(8)
O12 C17 C1C 104.6(9)
O4 C17 C1C 115.2(11)
O12 C17 C12 110.5(7)
O4 C17 C12 103.9(6)
C1C C17 C12 113.4(11)
F15 C20 F13 110.7(4)
F15 C20 F14 103.0(4)
F13 C20 F14 102.0(4)
F15 C20 C21 114.0(4)
F13 C20 C21 115.4(3)
F14 C20 C21 110.3(4)
O2 C21 C22 128.0(3)
O2 C21 C20 113.1(3)
C22 C21 C20 118.8(3)
C21 C22 C23 121.1(3)
C21 C22 H22 119.4
C23 C22 H22 119.4
O1 C23 C22 123.4(3)
O1 C23 C24 116.1(5)
C22 C23 C24 119.6(5)
O1 C23 C28 115.2(6)
C22 C23 C28 120.5(6)
C24 C23 C28 19.8(5)
O14 C24 O16 110.2(8)
O14 C24 C25 103.6(14)
O16 C24 C25 111.6(17)
O14 C24 C23 109.3(8)
O16 C24 C23 106.3(8)
C25 C24 C23 115.8(16)
O16 C27 H27A 109.5
O16 C27 H27B 109.5
H27A C27 H27B 109.5
O16 C27 H27C 109.5
H27A C27 H27C 109.5
H27B C27 H27C 109.5
O15 C28 O16 113.2(10)
O15 C28 C29 104.3(16)
O16 C28 C29 114.2(14)
O15 C28 C23 106.1(9)
O16 C28 C23 106.0(10)
C29 C28 C23 112.9(13)
C28 C29 H29A 109.5
C28 C29 H29B 109.5
H29A C29 H29B 109.5
C28 C29 H29C 109.5
H29A C29 H29C 109.5
H29B C29 H29C 109.5
O15 C30 H30A 109.5
O15 C30 H30B 109.5
H30A C30 H30B 109.5
O15 C30 H30C 109.5
H30A C30 H30C 109.5
H30B C30 H30C 109.5
F11 C31 F9 126.6(9)
F11 C31 F10 117.1(15)
F9 C31 F10 44.6(11)
F11 C31 F8 51.2(11)
F9 C31 F8 107.1(8)
F10 C31 F8 140.7(11)
F11 C31 F7 57.9(11)
F9 C31 F7 105.3(9)
F10 C31 F7 67.3(13)
F8 C31 F7 108.3(9)
F11 C31 F12 113.1(15)
F9 C31 F12 53.2(8)
F10 C31 F12 97.6(13)
F8 C31 F12 65.3(11)
F7 C31 F12 148.6(8)
F11 C31 C32 117.3(8)
F9 C31 C32 116.0(6)
F10 C31 C32 106.6(11)
F8 C31 C32 111.5(6)
F7 C31 C32 108.3(6)
F12 C31 C32 102.3(7)
O7 C32 C33 129.2(4)
O7 C32 C31 112.1(4)
C33 C32 C31 118.7(4)
C32 C33 C34 122.4(3)
C32 C33 H33 118.8
C34 C33 H33 118.8
O8 C34 C33 123.8(3)
O8 C34 C18 117.2(5)
C33 C34 C18 117.8(5)
O8 C34 C38 115.9(5)
C33 C34 C38 119.1(5)
C18 C34 C38 22.5(4)
O20 C37 H37A 109.5
O20 C37 H37B 109.5
H37A C37 H37B 109.5
O20 C37 H37C 109.5
H37A C37 H37C 109.5
H37B C37 H37C 109.5
O19 C38 O10 111.0(9)
O19 C38 C39 106.8(14)
O10 C38 C39 112.3(12)
O19 C38 C34 108.8(7)
O10 C38 C34 102.9(7)
C39 C38 C34 115.0(13)
O10 C41 H41A 109.5
O10 C41 H41B 109.5
H41A C41 H41B 109.5
O10 C41 H41C 109.5
H41A C41 H41C 109.5
H41B C41 H41C 109.5
O9 Li1 O11 102.5(3)
O9 Li1 O8 96.6(3)
O11 Li1 O8 160.7(4)
O9 Li1 O3 104.6(3)
O11 Li1 O3 91.4(2)
O8 Li1 O3 80.7(2)
O9 Li1 O10 105.3(3)
O11 Li1 O10 101.4(3)
O8 Li1 O10 76.2(2)
O3 Li1 O10 143.9(3)
O9 Li1 C10 96.8(2)
O11 Li1 C10 22.12(13)
O8 Li1 C10 151.8(3)
O3 Li1 C10 71.98(19)
O10 Li1 C10 123.4(3)
O9 Li1 Dy1 98.4(2)
O11 Li1 Dy1 130.6(2)
O8 Li1 Dy1 41.56(12)
O3 Li1 Dy1 39.79(12)
O10 Li1 Dy1 115.4(2)
C10 Li1 Dy1 111.75(18)
O13 C19 O4 111.5(12)
O13 C19 C14 99.1(18)
O4 C19 C14 114.1(18)
O13 C19 C12 109.1(12)
O4 C19 C12 105.6(12)
C14 C19 C12 117.4(15)
O20 C18 O10 107.9(7)
O20 C18 C34 107.6(7)
O10 C18 C34 102.9(6)
O20 C18 C1B 104.8(10)
O10 C18 C1B 121.6(11)
C34 C18 C1B 111.5(10)
C18 C1B H1BA 109.5
C18 C1B H1BB 109.5
H1BA C1B H1BB 109.5
C18 C1B H1BC 109.5
H1BA C1B H1BC 109.5
H1BB C1B H1BC 109.5

loop_
_geom_bond_atom_site_label_1
_geom_bond_atom_site_label_2
_geom_bond_distance
Dy1 O1 2.311(2)
Dy1 O5 2.315(2)
Dy1 O7 2.319(2)
Dy1 O3 2.321(2)
Dy1 O2 2.342(2)
Dy1 O6 2.363(2)
Dy1 O8 2.383(2)
Dy1 O4 2.496(2)
Dy1 Li1 3.481(5)
F1 C1 1.12(3)
F2 C1 1.151(16)
F3 C1 1.393(17)
F4 C1 1.359(9)
F5 C1 1.369(9)
F6 C1 1.293(7)
F7 C31 1.370(11)
F8 C31 1.344(11)
F9 C31 1.262(8)
F10 C31 1.316(16)
F11 C31 1.141(16)
F12 C31 1.50(2)
F13 C20 1.304(4)
F14 C20 1.328(5)
F15 C20 1.265(5)
F16 C9 1.310(11)
F17 C9 1.220(11)
F18 C9 1.310(10)
F19 C9 1.332(12)
F20 C9 1.269(10)
F21 C9 1.301(9)
O1 C23 1.242(4)
O2 C21 1.256(4)
O3 C12 1.279(4)
O3 Li1 2.023(6)
O4 C19 1.43(2)
O4 C16 1.448(4)
O4 C17 1.449(11)
O5 C2 1.238(4)
O6 C4 1.250(4)
O7 C32 1.241(5)
O8 C34 1.258(4)
O8 Li1 2.015(6)
O9 Li1 1.924(7)
O9 H9A 0.8619
O9 H9B 0.8621
O10 C38 1.382(12)
O10 C41 1.425(5)
O10 C18 1.492(12)
O10 Li1 2.047(6)
O11 C10 1.226(4)
O11 Li1 1.946(6)
O12 C17 1.394(11)
O12 C1A 1.447(16)
O13 C19 1.388(17)
O13 C15 1.489(18)
O14 C26 1.41(3)
O14 C24 1.420(12)
O15 C28 1.366(14)
O15 C30 1.447(18)
O16 C28 1.377(15)
O16 C27 1.423(4)
O16 C24 1.437(13)
O17 C5 1.403(4)
O17 C8 1.410(5)
O18 C5 1.400(4)
O18 C7 1.431(4)
O19 C38 1.358(11)
O19 C13 1.40(3)
O20 C37 1.42(2)
O20 C18 1.426(11)
C1 C2 1.539(5)
C2 C3 1.373(5)
C3 C4 1.412(4)
C3 H3 0.9300
C4 C5 1.531(4)
C5 C6 1.540(6)
C6 H6A 0.9600
C6 H6B 0.9600
C6 H6C 0.9600
C7 H7A 0.9600
C7 H7B 0.9600
C7 H7C 0.9600
C8 H8A 0.9600
C8 H8B 0.9600
C8 H8C 0.9600
C9 C10 1.551(5)
C10 C11 1.391(5)
C10 Li1 2.785(7)
C11 C12 1.373(5)
C11 H11 0.9300
C12 C19 1.54(2)
C12 C17 1.551(11)
C14 C19 1.48(3)
C14 H14A 0.9600
C14 H14B 0.9600
C14 H14C 0.9600
C15 H15A 0.9600
C15 H15B 0.9600
C15 H15C 0.9600
C16 H16A 0.9600
C16 H16B 0.9600
C16 H16C 0.9600
C17 C1C 1.529(16)
C20 C21 1.521(5)
C21 C22 1.370(5)
C22 C23 1.409(5)
C22 H22 0.9300
C23 C24 1.528(12)
C23 C28 1.591(14)
C24 C25 1.516(18)
C25 H25A 0.9600
C25 H25B 0.9600
C25 H25C 0.9600
C26 H26A 0.9600
C26 H26B 0.9600
C26 H26C 0.9600
C27 H27A 0.9600
C27 H27B 0.9600
C27 H27C 0.9600
C28 C29 1.53(3)
C29 H29A 0.9600
C29 H29B 0.9600
C29 H29C 0.9600
C30 H30A 0.9600
C30 H30B 0.9600
C30 H30C 0.9600
C31 C32 1.550(6)
C32 C33 1.371(6)
C33 C34 1.386(5)
C33 H33 0.9300
C34 C18 1.512(11)
C34 C38 1.616(11)
C37 H37A 0.9600
C37 H37B 0.9600
C37 H37C 0.9600
C38 C39 1.507(16)
C39 H39A 0.9600
C39 H39B 0.9600
C39 H39C 0.9600
C41 H41A 0.9600
C41 H41B 0.9600
C41 H41C 0.9600
C1A H1AA 0.9600
C1A H1AB 0.9600
C1A H1AC 0.9600
C13 H13A 0.9600
C13 H13B 0.9600
C13 H13C 0.9600
C18 C1B 1.62(3)
C1B H1BA 0.9600
C1B H1BB 0.9600
C1B H1BC 0.9600
C1C H1CA 0.9600
C1C H1CB 0.9600
C1C H1CC 0.9600

loop_
_geom_torsion_atom_site_label_1
_geom_torsion_atom_site_label_2
_geom_torsion_atom_site_label_3
_geom_torsion_atom_site_label_4
_geom_torsion
O5 Dy1 O1 C23 121.7(4)
O7 Dy1 O1 C23 51.4(4)
O3 Dy1 O1 C23 -104.4(4)
O2 Dy1 O1 C23 -21.1(4)
O6 Dy1 O1 C23 152.1(3)
O8 Dy1 O1 C23 -22.9(4)
O4 Dy1 O1 C23 -154.3(4)
Li1 Dy1 O1 C23 -77.3(4)
O1 Dy1 O2 C21 21.3(3)
O5 Dy1 O2 C21 -27.4(4)
O7 Dy1 O2 C21 -85.4(3)
O3 Dy1 O2 C21 134.4(3)
O6 Dy1 O2 C21 -150.9(3)
O8 Dy1 O2 C21 -159.8(3)
O4 Dy1 O2 C21 75.0(3)
Li1 Dy1 O2 C21 167.6(3)
O1 Dy1 O3 C12 -55.6(3)
O5 Dy1 O3 C12 34.4(3)
O7 Dy1 O3 C12 162.3(3)
O2 Dy1 O3 C12 -125.3(3)
O6 Dy1 O3 C12 86.8(3)
O8 Dy1 O3 C12 165.2(3)
O4 Dy1 O3 C12 -1.1(3)
Li1 Dy1 O3 C12 157.2(4)
O1 Dy1 O3 Li1 147.2(2)
O5 Dy1 O3 Li1 -122.8(2)
O7 Dy1 O3 Li1 5.1(3)
O2 Dy1 O3 Li1 77.5(2)
O6 Dy1 O3 Li1 -70.4(2)
O8 Dy1 O3 Li1 7.9(2)
O4 Dy1 O3 Li1 -158.3(2)
O1 Dy1 O4 C19 138.2(7)
O5 Dy1 O4 C19 -145.2(7)
O7 Dy1 O4 C19 -143.9(7)
O3 Dy1 O4 C19 10.7(7)
O2 Dy1 O4 C19 85.0(7)
O6 Dy1 O4 C19 -72.0(7)
O8 Dy1 O4 C19 -5.8(7)
Li1 Dy1 O4 C19 -1.3(7)
O1 Dy1 O4 C16 -49.8(3)
O5 Dy1 O4 C16 26.8(3)
O7 Dy1 O4 C16 28.1(4)
O3 Dy1 O4 C16 -177.3(3)
O2 Dy1 O4 C16 -103.0(3)
O6 Dy1 O4 C16 100.0(3)
O8 Dy1 O4 C16 166.2(2)
Li1 Dy1 O4 C16 170.7(3)
O1 Dy1 O4 C17 112.5(5)
O5 Dy1 O4 C17 -170.9(5)
O7 Dy1 O4 C17 -169.6(5)
O3 Dy1 O4 C17 -15.0(5)
O2 Dy1 O4 C17 59.3(5)
O6 Dy1 O4 C17 -97.7(5)
O8 Dy1 O4 C17 -31.5(5)
Li1 Dy1 O4 C17 -27.0(5)
O1 Dy1 O5 C2 176.8(3)
O7 Dy1 O5 C2 -76.5(3)
O3 Dy1 O5 C2 71.1(3)
O2 Dy1 O5 C2 -135.7(3)
O6 Dy1 O5 C2 16.0(3)
O8 Dy1 O5 C2 -32.6(3)
O4 Dy1 O5 C2 102.9(3)
Li1 Dy1 O5 C2 18.3(4)
O1 Dy1 O6 C4 -43.2(4)
O5 Dy1 O6 C4 -12.5(3)
O7 Dy1 O6 C4 62.0(3)
O3 Dy1 O6 C4 -157.4(3)
O2 Dy1 O6 C4 124.9(3)
O8 Dy1 O6 C4 133.6(3)
O4 Dy1 O6 C4 -93.4(3)
Li1 Dy1 O6 C4 168.9(3)
O1 Dy1 O7 C32 -127.1(4)
O5 Dy1 O7 C32 162.9(4)
O3 Dy1 O7 C32 17.5(5)
O2 Dy1 O7 C32 -59.9(4)
O6 Dy1 O7 C32 90.5(4)
O8 Dy1 O7 C32 14.7(4)
O4 Dy1 O7 C32 161.6(4)
Li1 Dy1 O7 C32 20.4(4)
O1 Dy1 O8 C34 65.2(4)
O5 Dy1 O8 C34 -64.0(3)
O7 Dy1 O8 C34 -19.2(3)
O3 Dy1 O8 C34 162.8(3)
O2 Dy1 O8 C34 63.5(3)
O6 Dy1 O8 C34 -111.5(3)
O4 Dy1 O8 C34 178.6(3)
Li1 Dy1 O8 C34 170.7(4)
O1 Dy1 O8 Li1 -105.4(2)
O5 Dy1 O8 Li1 125.4(2)
O7 Dy1 O8 Li1 170.1(2)
O3 Dy1 O8 Li1 -7.9(2)
O2 Dy1 O8 Li1 -107.2(2)
O6 Dy1 O8 Li1 77.8(2)
O4 Dy1 O8 Li1 8.0(2)
Dy1 O5 C2 C3 -15.2(6)
Dy1 O5 C2 C1 164.5(3)
F1 C1 C2 O5 31.6(14)
F2 C1 C2 O5 -101.9(17)
F6 C1 C2 O5 -172.2(8)
F4 C1 C2 O5 59.2(7)
F5 C1 C2 O5 -54.4(6)
F3 C1 C2 O5 139.7(10)
F1 C1 C2 C3 -148.6(13)
F2 C1 C2 C3 77.9(17)
F6 C1 C2 C3 7.6(10)
F4 C1 C2 C3 -121.0(6)
F5 C1 C2 C3 125.4(5)
F3 C1 C2 C3 -40.5(12)
O5 C2 C3 C4 1.1(7)
C1 C2 C3 C4 -178.7(4)
Dy1 O6 C4 C3 7.1(5)
Dy1 O6 C4 C5 -173.5(2)
C2 C3 C4 O6 3.0(6)
C2 C3 C4 C5 -176.4(4)
C7 O18 C5 O17 -60.8(4)
C7 O18 C5 C4 178.2(3)
C7 O18 C5 C6 58.7(4)
C8 O17 C5 O18 -58.2(4)
C8 O17 C5 C4 61.7(4)
C8 O17 C5 C6 178.7(3)
O6 C4 C5 O18 169.4(3)
C3 C4 C5 O18 -11.1(5)
O6 C4 C5 O17 46.8(4)
C3 C4 C5 O17 -133.7(4)
O6 C4 C5 C6 -68.6(4)
C3 C4 C5 C6 110.9(4)
Li1 O11 C10 C11 19.2(6)
Li1 O11 C10 C9 -160.6(4)
F17 C9 C10 O11 82.8(11)
F20 C9 C10 O11 -110.1(9)
F21 C9 C10 O11 11.6(12)
F16 C9 C10 O11 -34.7(10)
F18 C9 C10 O11 -157.1(10)
F19 C9 C10 O11 125.4(10)
F17 C9 C10 C11 -97.0(11)
F20 C9 C10 C11 70.0(10)
F21 C9 C10 C11 -168.3(10)
F16 C9 C10 C11 145.4(10)
F18 C9 C10 C11 23.0(11)
F19 C9 C10 C11 -54.4(10)
F17 C9 C10 Li1 60.6(13)
F20 C9 C10 Li1 -132.4(9)
F21 C9 C10 Li1 -10.7(14)
F16 C9 C10 Li1 -57.0(12)
F18 C9 C10 Li1 -179.4(10)
F19 C9 C10 Li1 103.2(11)
O11 C10 C11 C12 0.9(7)
C9 C10 C11 C12 -179.3(4)
Li1 C10 C11 C12 12.3(5)
Li1 O3 C12 C11 -20.4(5)
Dy1 O3 C12 C11 -174.8(3)
Li1 O3 C12 C19 147.1(6)
Dy1 O3 C12 C19 -7.4(7)
Li1 O3 C12 C17 169.7(5)
Dy1 O3 C12 C17 15.3(6)
C10 C11 C12 O3 0.3(7)
C10 C11 C12 C19 -167.2(7)
C10 C11 C12 C17 170.0(5)
C1A O12 C17 O4 -57.0(13)
C1A O12 C17 C1C 179.2(14)
C1A O12 C17 C12 56.8(13)
C19 O4 C17 O12 43(3)
C16 O4 C17 O12 -53.9(8)
Dy1 O4 C17 O12 142.7(5)
C19 O4 C17 C1C 161(4)
C16 O4 C17 C1C 63.5(11)
Dy1 O4 C17 C1C -99.9(10)
C19 O4 C17 C12 -75(3)
C16 O4 C17 C12 -171.9(4)
Dy1 O4 C17 C12 24.7(7)
O3 C12 C17 O12 -141.3(6)
C11 C12 C17 O12 48.2(8)
C19 C12 C17 O12 -44(3)
O3 C12 C17 O4 -24.2(7)
C11 C12 C17 O4 165.3(4)
C19 C12 C17 O4 73(3)
O3 C12 C17 C1C 101.6(11)
C11 C12 C17 C1C -68.9(12)
C19 C12 C17 C1C -161(4)
Dy1 O2 C21 C22 -17.4(6)
Dy1 O2 C21 C20 164.2(3)
F15 C20 C21 O2 52.2(5)
F13 C20 C21 O2 -178.1(4)
F14 C20 C21 O2 -63.2(5)
F15 C20 C21 C22 -126.4(4)
F13 C20 C21 C22 3.3(6)
F14 C20 C21 C22 118.3(4)
O2 C21 C22 C23 -1.5(7)
C20 C21 C22 C23 176.8(4)
Dy1 O1 C23 C22 14.7(6)
Dy1 O1 C23 C24 -176.6(4)
Dy1 O1 C23 C28 -154.6(5)
C21 C22 C23 O1 3.6(6)
C21 C22 C23 C24 -164.8(5)
C21 C22 C23 C28 172.4(6)
C26 O14 C24 O16 -62.9(15)
C26 O14 C24 C25 178(2)
C26 O14 C24 C23 53.6(15)
C28 O16 C24 O14 37(2)
C27 O16 C24 O14 -54.3(9)
C28 O16 C24 C25 152(3)
C27 O16 C24 C25 60.3(16)
C28 O16 C24 C23 -81(3)
C27 O16 C24 C23 -172.6(5)
O1 C23 C24 O14 44.2(9)
C22 C23 C24 O14 -146.5(6)
C28 C23 C24 O14 -48(2)
O1 C23 C24 O16 163.1(5)
C22 C23 C24 O16 -27.7(8)
C28 C23 C24 O16 71(3)
O1 C23 C24 C25 -72.3(17)
C22 C23 C24 C25 96.9(17)
C28 C23 C24 C25 -165(4)
C30 O15 C28 O16 57(2)
C30 O15 C28 C29 -179(2)
C30 O15 C28 C23 -59(2)
C27 O16 C28 O15 55.1(12)
C24 O16 C28 O15 -44(2)
C27 O16 C28 C29 -64.1(15)
C24 O16 C28 C29 -164(4)
C27 O16 C28 C23 171.0(5)
C24 O16 C28 C23 71(2)
O1 C23 C28 O15 -56.9(11)
C22 C23 C28 O15 133.5(8)
C24 C23 C28 O15 40(2)
O1 C23 C28 O16 -177.4(5)
C22 C23 C28 O16 12.9(10)
C24 C23 C28 O16 -80(3)
O1 C23 C28 C29 56.8(16)
C22 C23 C28 C29 -112.8(15)
C24 C23 C28 C29 154(4)
Dy1 O7 C32 C33 -9.5(8)
Dy1 O7 C32 C31 169.9(4)
F11 C31 C32 O7 -3.8(19)
F9 C31 C32 O7 176.9(9)
F10 C31 C32 O7 129.8(16)
F8 C31 C32 O7 -60.1(9)
F7 C31 C32 O7 58.9(10)
F12 C31 C32 O7 -128.2(12)
F11 C31 C32 C33 175.7(17)
F9 C31 C32 C33 -3.7(13)
F10 C31 C32 C33 -50.7(17)
F8 C31 C32 C33 119.3(8)
F7 C31 C32 C33 -121.7(9)
F12 C31 C32 C33 51.2(14)
O7 C32 C33 C34 -2.3(8)
C31 C32 C33 C34 178.3(5)
Li1 O8 C34 C33 -172.8(4)
Dy1 O8 C34 C33 17.7(6)
Li1 O8 C34 C18 -5.6(6)
Dy1 O8 C34 C18 -175.1(4)
Li1 O8 C34 C38 19.5(6)
Dy1 O8 C34 C38 -150.0(4)
C32 C33 C34 O8 -1.7(7)
C32 C33 C34 C18 -168.9(6)
C32 C33 C34 C38 165.6(6)
C13 O19 C38 O10 -48.4(13)
C13 O19 C38 C39 -171.1(16)
C13 O19 C38 C34 64.2(13)
C41 O10 C38 O19 -56.5(9)
C18 O10 C38 O19 48.2(15)
Li1 O10 C38 O19 123.2(7)
C41 O10 C38 C39 63.0(15)
C18 O10 C38 C39 168(3)
Li1 O10 C38 C39 -117.3(14)
C41 O10 C38 C34 -172.8(5)
C18 O10 C38 C34 -68.1(17)
Li1 O10 C38 C34 6.9(8)
O8 C34 C38 O19 -134.1(7)
C33 C34 C38 O19 57.6(9)
C18 C34 C38 O19 -35.2(15)
O8 C34 C38 O10 -16.3(7)
C33 C34 C38 O10 175.4(4)
C18 C34 C38 O10 83(2)
O8 C34 C38 C39 106.2(14)
C33 C34 C38 C39 -62.1(14)
C18 C34 C38 C39 -155(3)
C10 O11 Li1 O9 77.0(4)
C10 O11 Li1 O8 -93.5(10)
C10 O11 Li1 O3 -28.3(4)
C10 O11 Li1 O10 -174.4(3)
C10 O11 Li1 Dy1 -35.9(5)
C34 O8 Li1 O9 92.2(3)
Dy1 O8 Li1 O9 -95.4(2)
C34 O8 Li1 O11 -97.2(10)
Dy1 O8 Li1 O11 75.3(10)
C34 O8 Li1 O3 -164.0(3)
Dy1 O8 Li1 O3 8.5(2)
C34 O8 Li1 O10 -12.0(3)
Dy1 O8 Li1 O10 160.49(15)
C34 O8 Li1 C10 -150.0(6)
Dy1 O8 Li1 C10 22.5(7)
C34 O8 Li1 Dy1 -172.5(3)
C12 O3 Li1 O9 -74.0(4)
Dy1 O3 Li1 O9 85.6(2)
C12 O3 Li1 O11 29.3(4)
Dy1 O3 Li1 O11 -171.06(17)
C12 O3 Li1 O8 -168.4(3)
Dy1 O3 Li1 O8 -8.8(2)
C12 O3 Li1 O10 140.9(5)
Dy1 O3 Li1 O10 -59.4(6)
C12 O3 Li1 C10 18.5(3)
Dy1 O3 Li1 C10 178.11(13)
C12 O3 Li1 Dy1 -159.6(3)
C38 O10 Li1 O9 -92.2(6)
C41 O10 Li1 O9 87.4(5)
C18 O10 Li1 O9 -66.4(5)
C38 O10 Li1 O11 161.2(5)
C41 O10 Li1 O11 -19.1(5)
C18 O10 Li1 O11 -172.9(5)
C38 O10 Li1 O8 0.9(6)
C41 O10 Li1 O8 -179.4(4)
C18 O10 Li1 O8 26.8(5)
C38 O10 Li1 O3 52.7(8)
C41 O10 Li1 O3 -127.6(6)
C18 O10 Li1 O3 78.6(7)
C38 O10 Li1 C10 158.7(5)
C41 O10 Li1 C10 -21.6(6)
C18 O10 Li1 C10 -175.4(5)
C38 O10 Li1 Dy1 15.1(6)
C41 O10 Li1 Dy1 -165.2(4)
C18 O10 Li1 Dy1 41.0(5)
O11 C10 Li1 O9 -106.7(4)
C11 C10 Li1 O9 88.1(3)
C9 C10 Li1 O9 -71.8(7)
C11 C10 Li1 O11 -165.2(5)
C9 C10 Li1 O11 35.0(7)
O11 C10 Li1 O8 135.5(8)
C11 C10 Li1 O8 -29.6(7)
C9 C10 Li1 O8 170.5(6)
O11 C10 Li1 O3 150.1(4)
C11 C10 Li1 O3 -15.1(3)
C9 C10 Li1 O3 -175.0(6)
O11 C10 Li1 O10 6.6(4)
C11 C10 Li1 O10 -158.5(4)
C9 C10 Li1 O10 41.6(8)
O11 C10 Li1 Dy1 151.4(4)
C11 C10 Li1 Dy1 -13.8(3)
C9 C10 Li1 Dy1 -173.7(6)
O1 Dy1 Li1 O9 -151.78(16)
O5 Dy1 Li1 O9 -3.9(3)
O7 Dy1 Li1 O9 80.7(2)
O3 Dy1 Li1 O9 -102.8(3)
O2 Dy1 Li1 O9 156.2(2)
O6 Dy1 Li1 O9 -1.56(18)
O8 Dy1 Li1 O9 90.4(3)
O4 Dy1 Li1 O9 -83.4(2)
O1 Dy1 Li1 O11 -37.2(4)
O5 Dy1 Li1 O11 110.7(3)
O7 Dy1 Li1 O11 -164.8(3)
O3 Dy1 Li1 O11 11.8(2)
O2 Dy1 Li1 O11 -89.3(3)
O6 Dy1 Li1 O11 113.0(3)
O8 Dy1 Li1 O11 -155.1(5)
O4 Dy1 Li1 O11 31.2(3)
O1 Dy1 Li1 O8 117.85(19)
O5 Dy1 Li1 O8 -94.3(2)
O7 Dy1 Li1 O8 -9.7(2)
O3 Dy1 Li1 O8 166.9(3)
O2 Dy1 Li1 O8 65.79(19)
O6 Dy1 Li1 O8 -91.93(19)
O4 Dy1 Li1 O8 -173.79(18)
O1 Dy1 Li1 O3 -49.0(3)
O5 Dy1 Li1 O3 98.9(2)
O7 Dy1 Li1 O3 -176.57(17)
O2 Dy1 Li1 O3 -101.07(19)
O6 Dy1 Li1 O3 101.21(19)
O8 Dy1 Li1 O3 -166.9(3)
O4 Dy1 Li1 O3 19.35(19)
O1 Dy1 Li1 O10 96.8(3)
O5 Dy1 Li1 O10 -115.3(3)
O7 Dy1 Li1 O10 -30.8(3)
O3 Dy1 Li1 O10 145.8(4)
O2 Dy1 Li1 O10 44.7(3)
O6 Dy1 Li1 O10 -113.0(3)
O8 Dy1 Li1 O10 -21.05(17)
O4 Dy1 Li1 O10 165.2(3)
O1 Dy1 Li1 C10 -50.9(3)
O5 Dy1 Li1 C10 96.9(2)
O7 Dy1 Li1 C10 -178.51(19)
O3 Dy1 Li1 C10 -1.94(13)
O2 Dy1 Li1 C10 -103.0(2)
O6 Dy1 Li1 C10 99.3(2)
O8 Dy1 Li1 C10 -168.8(3)
O4 Dy1 Li1 C10 17.4(2)
C15 O13 C19 O4 57(2)
C15 O13 C19 C14 178(2)
C15 O13 C19 C12 -59(2)
C16 O4 C19 O13 52.9(15)
C17 O4 C19 O13 -40(2)
Dy1 O4 C19 O13 -134.7(11)
C16 O4 C19 C14 -58.3(17)
C17 O4 C19 C14 -151(4)
Dy1 O4 C19 C14 114.1(16)
C16 O4 C19 C12 171.3(5)
C17 O4 C19 C12 78(3)
Dy1 O4 C19 C12 -16.3(11)
O3 C12 C19 O13 134.4(10)
C11 C12 C19 O13 -57.1(13)
C17 C12 C19 O13 42(2)
O3 C12 C19 O4 14.5(10)
C11 C12 C19 O4 -177.0(5)
C17 C12 C19 O4 -78(3)
O3 C12 C19 C14 -114.0(19)
C11 C12 C19 C14 55(2)
C17 C12 C19 C14 153(4)
C37 O20 C18 O10 55.1(15)
C37 O20 C18 C34 -55.3(15)
C37 O20 C18 C1B -174.0(16)
C38 O10 C18 O20 -30.9(14)
C41 O10 C18 O20 57.3(8)
Li1 O10 C18 O20 -148.2(5)
C38 O10 C18 C34 82.7(18)
C41 O10 C18 C34 170.9(5)
Li1 O10 C18 C34 -34.6(7)
C38 O10 C18 C1B -152(3)
C41 O10 C18 C1B -63.6(12)
Li1 O10 C18 C1B 90.9(11)
O8 C34 C18 O20 139.6(6)
C33 C34 C18 O20 -52.4(8)
C38 C34 C18 O20 47.2(16)
O8 C34 C18 O10 25.8(7)
C33 C34 C18 O10 -166.2(4)
C38 C34 C18 O10 -66.6(18)
O8 C34 C18 C1B -106.1(10)
C33 C34 C18 C1B 61.9(11)
C38 C34 C18 C1B 161(3)
